data_9004486
loop_
_publ_author_name
'Burns, P. C.'

_publ_section_title
;
 The structure of compreignacite, K2((UO2)3O2(OH)3)2(H2O)7
;
_journal_name_full 'The Canadian Mineralogist'
_journal_page_first 1061
_journal_page_last 1067
_journal_volume 36
_journal_year 1998
_chemical_formula_sum 'H12.62 K2.04 O28.84 U6'
_chemical_name_mineral Compreignacite
_space_group_IT_number 58
_symmetry_space_group_name_Hall '-P 2 2n'
_symmetry_space_group_name_H-M 'P n n m'
_cell_angle_alpha 90
_cell_angle_beta 90
_cell_angle_gamma 90
_cell_formula_units_Z 2
_cell_length_a 14.8591
_cell_length_b 7.1747
_cell_length_c 12.1871
_cell_volume 1299.262
_database_code_amcsd 0005561
_exptl_crystal_density_diffrn 5.066
_cod_original_formula_sum 'U6 K2.04 O28.84 H12.62'
_cod_database_code 9004486

loop_
_space_group_symop_operation_xyz
x,y,z
1/2+x,1/2-y,1/2+z
1/2-x,1/2+y,1/2-z
1/2-x,1/2+y,1/2+z
1/2+x,1/2-y,1/2-z
x,y,-z
-x,-y,z
-x,-y,-z

loop_
_atom_site_aniso_label
_atom_site_aniso_U_11
_atom_site_aniso_U_22
_atom_site_aniso_U_33
_atom_site_aniso_U_12
_atom_site_aniso_U_13
_atom_site_aniso_U_23
U1 0.01430 0.01110 0.00800 -0.00060 0.00000 0.00000
U2 0.01610 0.00730 0.00940 0.00040 0.00020 -0.00060
K 0.03030 0.05180 0.02550 -0.00090 -0.00050 -0.00020
O-H1 0.03610 0.01380 0.00870 0.00160 0.00000 0.00000
O2 0.02410 0.01660 0.01400 0.00520 0.00000 0.00000
O-H3 0.01480 0.01260 0.01180 0.00250 0.00420 -0.00080
O4 0.02780 0.01700 0.02130 0.00460 -0.00260 -0.00350
O5 0.02670 0.02280 0.01570 0.00490 -0.00380 0.00000
O6 0.03280 0.00850 0.01170 0.00020 0.00260 -0.00210
O7 0.02330 0.03860 0.01470 0.00420 0.00000 0.00000
Wat8 0.02450 0.03160 0.05620 0.00010 0.00000 -0.01660
Wat9 0.06190 0.03550 0.03390 -0.00770 0.00000 0.00000
Wat10 0.02300 0.01750 0.06040 0.00040 -0.00400 0.00790

loop_
_atom_site_label
_atom_site_fract_x
_atom_site_fract_y
_atom_site_fract_z
_atom_site_occupancy
_atom_site_type_symbol
_atom_site_attached_hydrogens
U1 0.73021 0.04748 0.00000 1.00000 U 0
U2 0.75811 -0.00872 -0.30983 1.00000 U 0
K 0.00340 -0.14400 -0.12700 0.51000 K 0
O-H1 0.79590 -0.05800 -0.50000 1.00000 O 1
O2 0.60910 0.08200 0.00000 1.00000 O 0
O-H3 0.70480 -0.18590 -0.13820 1.00000 O 1
O4 0.87540 -0.03720 -0.27750 1.00000 O 0
O5 0.64200 0.02330 -0.34800 1.00000 O 0
O6 0.74750 0.18130 -0.16160 1.00000 O 0
O7 0.84830 -0.01200 0.00000 1.00000 O 0
Wat8 0.51950 -0.20100 -0.16220 1.00000 O 2
Wat9 0.00000 0.00000 0.50000 1.00000 O 2
Wat10 0.00600 -0.25700 -0.09000 0.46000 O 2

loop_
_cod_changelog_entry_id
_cod_changelog_entry_author
_cod_changelog_entry_date
_cod_changelog_entry_text
1
;cod-tools version 3.8.0
Id: cif_guess_AMCSD_atom_types 9581 2023-05-17 12:35:41Z saulius
;
2023-05-18T11:38:11+03:00
;Derived atom types and hydrogen counts
from atom names that follow the AMCSD naming convention
(Wat == water, O-H == hydroxyl).
;
2
;cod-tools version 3.10.1
Id: cif_fix_AMCSD_aniso_labels 10200 2024-08-01 14:09:44Z saulius
;
2024-08-02T12:20:35+03:00
;Changed the following '_atom_site_aniso_label' values:
'OH1' -> 'O-H1'
'OH3' -> 'O-H3'
;

loop_
_cod_related_entry_id
_cod_related_entry_database
_cod_related_entry_code
1 AMCSD 0005561
